data_7049929
loop_
_publ_author_name
'Zhang, Congcong'
'Wang, Yongsong'
'Hou, Guohua'
'Ding, Wanjian'
'Zi, Guofu'
'Walter, Marc D.'

_publ_section_title
;
 Experimental and computational studies on a three-membered diphosphido
 thorium metallaheterocycle
 [\h<sup>5</sup>-1,3-(Me<sub>3</sub>C)<sub>2</sub>C<sub>5</sub>H<sub>3</sub>]<sub>2</sub>Th[\h<sup>2</sup>-P<sub>2</sub>(2,4,6-<sup>i</sup>Pr<sub>3</sub>C<sub>6</sub>H<sub>2</sub>)<sub>2</sub>].
;
_journal_issue 20
_journal_name_full 'Dalton transactions (Cambridge, England : 2003)'
_journal_page_first 6921
_journal_page_last 6930
_journal_paper_doi 10.1039/c9dt01160a
_journal_volume 48
_journal_year 2019
_chemical_formula_moiety 'C63 H93 N P2 Th, C6 H6, 0.5(C6 H14)'
_chemical_formula_sum 'C72 H106 N P2 Th'
_chemical_formula_weight 1279.55
_space_group_crystal_system monoclinic
_space_group_IT_number 14
_space_group_name_Hall '-P 2ybc'
_space_group_name_H-M_alt 'P 1 21/c 1'
_symmetry_space_group_name_Hall '-P 2ybc'
_symmetry_space_group_name_H-M 'P 1 21/c 1'
_atom_sites_solution_hydrogens geom
_audit_creation_date 2018-08-16
_audit_creation_method
;
Olex2 1.2
(compiled 2017.03.28 svn.r3405 for OlexSys, GUI svn.r5337)
;
_audit_update_record
;
2019-02-25 deposited with the CCDC.    2019-04-16 downloaded from the CCDC.
;
_cell_angle_alpha 90
_cell_angle_beta 102.5700(10)
_cell_angle_gamma 90
_cell_formula_units_Z 4
_cell_length_a 19.9693(3)
_cell_length_b 18.0772(2)
_cell_length_c 18.9897(3)
_cell_measurement_reflns_used 15394
_cell_measurement_temperature 100.00(10)
_cell_measurement_theta_max 73.1220
_cell_measurement_theta_min 4.5260
_cell_volume 6690.76(17)
_computing_cell_refinement 'CrysAlisPro 1.171.39.32a (Rigaku OD, 2017)'
_computing_data_collection 'CrysAlisPro 1.171.39.32a (Rigaku OD, 2017)'
_computing_data_reduction 'CrysAlisPro 1.171.39.32a (Rigaku OD, 2017)'
_computing_molecular_graphics 'Olex2 (Dolomanov et al., 2009)'
_computing_publication_material 'Olex2 (Dolomanov et al., 2009)'
_computing_structure_refinement 'ShelXL (Sheldrick, 2015)'
_diffrn_ambient_environment N~2~
_diffrn_ambient_temperature 100.00(10)
_diffrn_detector 'CCD plate'
_diffrn_detector_area_resol_mean 5.3127
_diffrn_detector_type AtlasS2
_diffrn_measured_fraction_theta_full 0.999
_diffrn_measured_fraction_theta_max 0.976
_diffrn_measurement_details
;
List of Runs (angles in degrees, time in seconds):

  # Type    Start    End  Width  t~exp~   \w     \q     \k     \f   Frames
#--------------------------------------------------------------------------
  1  \w    -47.00  33.00   1.00    1.00    --  -41.49  37.00  90.00   80
  2  \w     25.00  93.00   1.00    1.00    --   41.49-125.00-150.00   68
  3  \w     73.00 108.00   1.00    1.00    --   41.49  37.00-180.00   35
  4  \w     24.00  91.00   1.00    1.00    --   41.49-125.00  60.00   67
  5  \w     81.00 150.00   1.00    1.00    --  107.19  45.00-150.00   69
  6  \w     34.00 140.00   1.00    1.00    --  107.19 -77.00-150.00  106
  7  \w     97.00 135.00   1.00    1.00    --  107.19 -61.00 -30.00   38
  8  \w     35.00 107.00   1.00    1.00    --  107.19 -94.00 120.00   72
  9  \w     34.00 115.00   1.00    1.00    --  107.19-125.00  90.00   81
 10  \w     89.00 169.00   1.00    1.00    --  107.19  45.00 -30.00   80
 11  \w     93.00 118.00   1.00    1.00    --  107.19  45.00   0.00   25
;
_diffrn_measurement_device 'four-circle diffractometer'
_diffrn_measurement_device_type 'SuperNova, Dual, Cu at home/near, AtlasS2'
_diffrn_measurement_method '\w scans'
_diffrn_orient_matrix_type 'CrysAlisPro convention (1999,Acta A55,543-557)'
_diffrn_orient_matrix_UB_11 0.0735065000
_diffrn_orient_matrix_UB_12 0.0031887000
_diffrn_orient_matrix_UB_13 -0.0128445000
_diffrn_orient_matrix_UB_21 -0.0141855000
_diffrn_orient_matrix_UB_22 0.0779958000
_diffrn_orient_matrix_UB_23 -0.0324830000
_diffrn_orient_matrix_UB_31 0.0253750000
_diffrn_orient_matrix_UB_32 0.0342857000
_diffrn_orient_matrix_UB_33 0.0753765000
_diffrn_radiation_monochromator mirror
_diffrn_radiation_probe x-ray
_diffrn_radiation_type CuK\a
_diffrn_radiation_wavelength 1.54184
_diffrn_reflns_av_R_equivalents 0.0371
_diffrn_reflns_av_unetI/netI 0.0494
_diffrn_reflns_Laue_measured_fraction_full 0.999
_diffrn_reflns_Laue_measured_fraction_max 0.976
_diffrn_reflns_limit_h_max 23
_diffrn_reflns_limit_h_min -24
_diffrn_reflns_limit_k_max 22
_diffrn_reflns_limit_k_min -10
_diffrn_reflns_limit_l_max 23
_diffrn_reflns_limit_l_min -20
_diffrn_reflns_number 27849
_diffrn_reflns_point_group_measured_fraction_full 0.999
_diffrn_reflns_point_group_measured_fraction_max 0.976
_diffrn_reflns_theta_full 67.684
_diffrn_reflns_theta_max 73.227
_diffrn_reflns_theta_min 3.802
_diffrn_source 'micro-focus sealed X-ray tube'
_diffrn_source_type 'SuperNova (Cu) X-ray Source'
_exptl_absorpt_coefficient_mu 7.920
_exptl_absorpt_correction_T_max 1.00000
_exptl_absorpt_correction_T_min 0.66071
_exptl_absorpt_correction_type multi-scan
_exptl_absorpt_process_details
;
CrysAlisPro 1.171.39.32a (Rigaku Oxford Diffraction, 2017)
Empirical absorption correction using spherical harmonics,
 implemented in SCALE3 ABSPACK scaling algorithm.
;
_exptl_crystal_colour brown
_exptl_crystal_colour_primary brown
_exptl_crystal_density_diffrn 1.270
_exptl_crystal_description block
_exptl_crystal_F_000 2660
_exptl_crystal_size_max 0.25
_exptl_crystal_size_mid 0.25
_exptl_crystal_size_min 0.2
_refine_diff_density_max 2.453
_refine_diff_density_min -1.804
_refine_diff_density_rms 0.121
_refine_ls_extinction_method none
_refine_ls_goodness_of_fit_ref 1.084
_refine_ls_hydrogen_treatment constr
_refine_ls_matrix_type full
_refine_ls_number_parameters 698
_refine_ls_number_reflns 13109
_refine_ls_number_restraints 1
_refine_ls_restrained_S_all 1.084
_refine_ls_R_factor_all 0.0463
_refine_ls_R_factor_gt 0.0393
_refine_ls_shift/su_max 0.000
_refine_ls_shift/su_mean 0.000
_refine_ls_structure_factor_coef Fsqd
_refine_ls_weighting_details 'w=1/[\s^2^(Fo^2^)+(0.0452P)^2^+11.6778P] where P=(Fo^2^+2Fc^2^)/3'
_refine_ls_weighting_scheme calc
_refine_ls_wR_factor_gt 0.0974
_refine_ls_wR_factor_ref 0.1022
_reflns_Friedel_coverage 0.000
_reflns_number_gt 11539
_reflns_number_total 13109
_reflns_threshold_expression 'I > 2\s(I)'
_cod_data_source_file c9dt01160a2.cif
_cod_data_source_block compound6
_cod_depositor_comments 'Adding full bibliography for 7049925--7049929.cif.'
_cod_database_code 7049929
_shelx_shelxl_version_number 2014/7
_chemical_oxdiff_formula C1H1N1P1Th1
_shelx_space_group_comment
;
The symmetry employed for this shelxl refinement is uniquely defined
by the following loop, which should always be used as a source of
symmetry information in preference to the above space-group names.
They are only intended as comments.
;
_reflns_odcompleteness_completeness 99.88
_reflns_odcompleteness_iscentric 1
_reflns_odcompleteness_theta 66.97
_olex2_refinement_description
;
1. Fixed Uiso
 At 1.2 times of:
  All C(H) groups, All C(H,H) groups
 At 1.5 times of:
  All C(H,H,H) groups
2. Restrained distances
 C64-C69
 1.39 with sigma of 0.01
3.a Ternary CH refined with riding coordinates:
 C40(H40), C43(H43), C46(H46), C55(H55), C58(H58), C61(H61)
3.b Secondary CH2 refined with riding coordinates:
 C71(H71A,H71B), C72(H72A,H72B)
3.c Aromatic/amide H refined with riding coordinates:
 C64(H64), C65(H65), C66(H66), C67(H67), C68(H68), C69(H69), C2(H2), C4(H4),
 C5(H5), C15(H15), C17(H17), C18(H18), C29(H29), C30(H30), C31(H31), C32(H32),
 C33(H33), C36(H36), C38(H38), C51(H51), C53(H53)
3.d Fitted hexagon refined as free rotating group:
 C64(C65,C66,C67,C68,C69)
3.e Idealised Me refined as rotating group:
 C7(H7A,H7B,H7C), C8(H8A,H8B,H8C), C9(H9A,H9B,H9C), C11(H11A,H11B,H11C),
 C12(H12A,H12B,H12C), C13(H13A,H13B,H13C), C20(H20A,H20B,H20C), C21(H21A,H21B,
 H21C), C22(H22A,H22B,H22C), C24(H24A,H24B,H24C), C25(H25A,H25B,H25C), C26(H26A,
 H26B,H26C), C41(H41A,H41B,H41C), C42(H42A,H42B,H42C), C44(H44A,H44B,H44C),
 C45(H45A,H45B,H45C), C47(H47A,H47B,H47C), C48(H48A,H48B,H48C), C56(H56A,H56B,
 H56C), C57(H57A,H57B,H57C), C59(H59A,H59B,H59C), C60(H60A,H60B,H60C), C62(H62A,
 H62B,H62C), C63(H63A,H63B,H63C), C70(H70A,H70B,H70C)
;
_olex2_submission_special_instructions 'No special instructions were received'
_oxdiff_exptl_absorpt_empirical_details
;
Empirical correction (ABSPACK) includes:
- Absorption correction using spherical harmonics
- Frame scaling
;
_oxdiff_exptl_absorpt_empirical_full_max 1.422
_oxdiff_exptl_absorpt_empirical_full_min 0.763

loop_
_space_group_symop_operation_xyz
'x, y, z'
'-x, y+1/2, -z+1/2'
'-x, -y, -z'
'x, -y-1/2, z-1/2'

loop_
_atom_site_label
_atom_site_type_symbol
_atom_site_fract_x
_atom_site_fract_y
_atom_site_fract_z
_atom_site_U_iso_or_equiv
_atom_site_adp_type
_atom_site_occupancy
_atom_site_site_symmetry_order
_atom_site_calc_flag
_atom_site_refinement_flags_posn
C64 C 0.6384(3) 0.3230(4) 0.8063(3) 0.097(3) Uani 1 1 d D
H64 H 0.6641 0.3436 0.7758 0.117 Uiso 1 1 calc R
C65 C 0.5981(4) 0.3680(3) 0.8395(4) 0.102(4) Uani 1 1 d G
H65 H 0.5967 0.4187 0.8313 0.123 Uiso 1 1 calc R
C66 C 0.5597(3) 0.3371(4) 0.8850(3) 0.088(3) Uani 1 1 d G
H66 H 0.5327 0.3673 0.9073 0.105 Uiso 1 1 calc R
C67 C 0.5617(3) 0.2613(4) 0.8972(3) 0.082(3) Uani 1 1 d G
H67 H 0.5361 0.2406 0.9277 0.098 Uiso 1 1 calc R
C68 C 0.6021(4) 0.2163(3) 0.8640(3) 0.093(3) Uani 1 1 d G
H68 H 0.6034 0.1655 0.8722 0.112 Uiso 1 1 calc R
C69 C 0.6404(3) 0.2471(4) 0.8185(3) 0.087(3) Uani 1 1 d DG
H69 H 0.6674 0.2170 0.7962 0.105 Uiso 1 1 calc R
C1 C 0.0327(2) 0.4288(3) 0.1812(2) 0.0202(9) Uani 1 1 d .
C2 C 0.0689(2) 0.4885(3) 0.1588(2) 0.0219(9) Uani 1 1 d .
H2 H 0.0717 0.5360 0.1782 0.026 Uiso 1 1 calc R
C3 C 0.1003(2) 0.4652(3) 0.1023(2) 0.0229(9) Uani 1 1 d .
C4 C 0.0855(2) 0.3893(3) 0.0912(2) 0.0222(10) Uani 1 1 d .
H4 H 0.0999 0.3591 0.0577 0.027 Uiso 1 1 calc R
C5 C 0.0445(2) 0.3666(3) 0.1404(2) 0.0209(9) Uani 1 1 d .
H5 H 0.0284 0.3190 0.1449 0.025 Uiso 1 1 calc R
C6 C -0.0180(2) 0.4328(3) 0.2299(2) 0.0201(9) Uani 1 1 d .
C7 C -0.0889(2) 0.4514(3) 0.1825(3) 0.0316(11) Uani 1 1 d .
H7A H -0.0873 0.4993 0.1611 0.047 Uiso 1 1 calc GR
H7B H -0.1226 0.4516 0.2117 0.047 Uiso 1 1 calc GR
H7C H -0.1010 0.4149 0.1451 0.047 Uiso 1 1 calc GR
C8 C -0.0231(3) 0.3585(3) 0.2666(3) 0.0265(10) Uani 1 1 d .
H8A H -0.0382 0.3213 0.2306 0.040 Uiso 1 1 calc GR
H8B H -0.0555 0.3624 0.2971 0.040 Uiso 1 1 calc GR
H8C H 0.0210 0.3452 0.2952 0.040 Uiso 1 1 calc GR
C9 C 0.0014(2) 0.4931(3) 0.2873(2) 0.0220(9) Uani 1 1 d .
H9A H 0.0455 0.4822 0.3173 0.033 Uiso 1 1 calc GR
H9B H -0.0324 0.4950 0.3163 0.033 Uiso 1 1 calc GR
H9C H 0.0032 0.5401 0.2641 0.033 Uiso 1 1 calc GR
C10 C 0.1416(2) 0.5133(3) 0.0615(2) 0.0263(10) Uani 1 1 d .
C11 C 0.2078(2) 0.5376(3) 0.1145(3) 0.0320(11) Uani 1 1 d .
H11A H 0.1961 0.5625 0.1548 0.048 Uiso 1 1 calc GR
H11B H 0.2332 0.5706 0.0904 0.048 Uiso 1 1 calc GR
H11C H 0.2352 0.4949 0.1311 0.048 Uiso 1 1 calc GR
C12 C 0.0993(3) 0.5810(3) 0.0307(3) 0.0334(12) Uani 1 1 d .
H12A H 0.0585 0.5652 -0.0026 0.050 Uiso 1 1 calc GR
H12B H 0.1259 0.6119 0.0060 0.050 Uiso 1 1 calc GR
H12C H 0.0870 0.6084 0.0692 0.050 Uiso 1 1 calc GR
C13 C 0.1616(3) 0.4699(3) -0.0001(3) 0.0362(12) Uani 1 1 d .
H13A H 0.1898 0.4286 0.0193 0.054 Uiso 1 1 calc GR
H13B H 0.1865 0.5016 -0.0259 0.054 Uiso 1 1 calc GR
H13C H 0.1209 0.4523 -0.0325 0.054 Uiso 1 1 calc GR
C14 C 0.2994(2) 0.3230(3) 0.2168(3) 0.0218(9) Uani 1 1 d .
C15 C 0.2738(2) 0.2782(3) 0.2655(2) 0.0211(9) Uani 1 1 d .
H15 H 0.2931 0.2741 0.3145 0.025 Uiso 1 1 calc R
C16 C 0.2141(2) 0.2403(2) 0.2290(3) 0.0216(9) Uani 1 1 d .
C17 C 0.2010(2) 0.2659(3) 0.1562(3) 0.0229(9) Uani 1 1 d .
H17 H 0.1641 0.2519 0.1197 0.027 Uiso 1 1 calc R
C18 C 0.2533(2) 0.3160(3) 0.1488(3) 0.0233(9) Uani 1 1 d .
H18 H 0.2569 0.3403 0.1066 0.028 Uiso 1 1 calc R
C19 C 0.3696(2) 0.3594(3) 0.2291(3) 0.0239(10) Uani 1 1 d .
C20 C 0.4152(2) 0.3121(3) 0.1918(3) 0.0326(12) Uani 1 1 d .
H20A H 0.4178 0.2628 0.2109 0.049 Uiso 1 1 calc GR
H20B H 0.4604 0.3332 0.2002 0.049 Uiso 1 1 calc GR
H20C H 0.3960 0.3107 0.1409 0.049 Uiso 1 1 calc GR
C21 C 0.3657(3) 0.4380(3) 0.1984(3) 0.0310(11) Uani 1 1 d .
H21A H 0.3438 0.4369 0.1481 0.047 Uiso 1 1 calc GR
H21B H 0.4112 0.4577 0.2039 0.047 Uiso 1 1 calc GR
H21C H 0.3397 0.4688 0.2238 0.047 Uiso 1 1 calc GR
C22 C 0.4026(2) 0.3635(3) 0.3099(3) 0.0307(11) Uani 1 1 d .
H22A H 0.3746 0.3934 0.3338 0.046 Uiso 1 1 calc GR
H22B H 0.4474 0.3850 0.3165 0.046 Uiso 1 1 calc GR
H22C H 0.4062 0.3145 0.3300 0.046 Uiso 1 1 calc GR
C23 C 0.1757(2) 0.1787(3) 0.2572(3) 0.0241(10) Uani 1 1 d .
C24 C 0.2012(2) 0.1696(3) 0.3384(3) 0.0303(11) Uani 1 1 d .
H24A H 0.2493 0.1580 0.3489 0.045 Uiso 1 1 calc GR
H24B H 0.1764 0.1303 0.3552 0.045 Uiso 1 1 calc GR
H24C H 0.1940 0.2148 0.3622 0.045 Uiso 1 1 calc GR
C25 C 0.0983(2) 0.1916(3) 0.2407(3) 0.0258(10) Uani 1 1 d .
H25A H 0.0884 0.2357 0.2646 0.039 Uiso 1 1 calc GR
H25B H 0.0761 0.1501 0.2575 0.039 Uiso 1 1 calc GR
H25C H 0.0818 0.1969 0.1895 0.039 Uiso 1 1 calc GR
C26 C 0.1900(3) 0.1066(3) 0.2191(3) 0.0356(13) Uani 1 1 d .
H26A H 0.1732 0.1117 0.1679 0.053 Uiso 1 1 calc GR
H26B H 0.1671 0.0659 0.2364 0.053 Uiso 1 1 calc GR
H26C H 0.2385 0.0973 0.2292 0.053 Uiso 1 1 calc GR
C27 C 0.1488(2) 0.3971(2) 0.3993(3) 0.0195(9) Uani 1 1 d .
C28 C 0.1023(2) 0.3652(3) 0.4433(2) 0.0199(9) Uani 1 1 d .
C29 C 0.0796(2) 0.2920(3) 0.4309(2) 0.0228(9) Uani 1 1 d .
H29 H 0.0956 0.2632 0.3974 0.027 Uiso 1 1 calc R
C30 C 0.0332(2) 0.2622(3) 0.4685(3) 0.0270(10) Uani 1 1 d .
H30 H 0.0180 0.2137 0.4598 0.032 Uiso 1 1 calc R
C31 C 0.0099(2) 0.3043(3) 0.5182(3) 0.0309(11) Uani 1 1 d .
H31 H -0.0214 0.2844 0.5427 0.037 Uiso 1 1 calc R
C32 C 0.0327(3) 0.3768(3) 0.5325(3) 0.0303(11) Uani 1 1 d .
H32 H 0.0174 0.4049 0.5669 0.036 Uiso 1 1 calc R
C33 C 0.0788(2) 0.4066(3) 0.4947(3) 0.0263(10) Uani 1 1 d .
H33 H 0.0941 0.4549 0.5041 0.032 Uiso 1 1 calc R
C34 C 0.2450(2) 0.4824(3) 0.5133(2) 0.0198(9) Uani 1 1 d .
C35 C 0.2366(2) 0.5367(3) 0.5648(2) 0.0212(9) Uani 1 1 d .
C36 C 0.2788(2) 0.5337(3) 0.6336(2) 0.0225(9) Uani 1 1 d .
H36 H 0.2740 0.5700 0.6669 0.027 Uiso 1 1 calc R
C37 C 0.3279(2) 0.4787(3) 0.6546(2) 0.0211(9) Uani 1 1 d .
C38 C 0.3356(2) 0.4264(3) 0.6038(2) 0.0223(9) Uani 1 1 d .
H38 H 0.3682 0.3894 0.6170 0.027 Uiso 1 1 calc R
C39 C 0.2960(2) 0.4273(3) 0.5334(2) 0.0198(9) Uani 1 1 d .
C40 C 0.1834(2) 0.5987(3) 0.5495(2) 0.0242(10) Uani 1 1 d .
H40 H 0.1486 0.5833 0.5073 0.029 Uiso 1 1 calc R
C41 C 0.2157(3) 0.6697(3) 0.5280(3) 0.0403(13) Uani 1 1 d .
H41A H 0.2506 0.6866 0.5678 0.060 Uiso 1 1 calc GR
H41B H 0.1810 0.7070 0.5155 0.060 Uiso 1 1 calc GR
H41C H 0.2356 0.6599 0.4873 0.060 Uiso 1 1 calc GR
C42 C 0.1465(3) 0.6113(4) 0.6099(3) 0.0431(15) Uani 1 1 d .
H42A H 0.1305 0.5648 0.6244 0.065 Uiso 1 1 calc GR
H42B H 0.1081 0.6436 0.5935 0.065 Uiso 1 1 calc GR
H42C H 0.1773 0.6335 0.6502 0.065 Uiso 1 1 calc GR
C43 C 0.3706(2) 0.4769(3) 0.7318(2) 0.0253(10) Uani 1 1 d .
H43 H 0.3410 0.4936 0.7636 0.030 Uiso 1 1 calc R
C44 C 0.4305(3) 0.5310(3) 0.7405(3) 0.0356(12) Uani 1 1 d .
H44A H 0.4604 0.5164 0.7096 0.053 Uiso 1 1 calc GR
H44B H 0.4556 0.5308 0.7898 0.053 Uiso 1 1 calc GR
H44C H 0.4133 0.5799 0.7277 0.053 Uiso 1 1 calc GR
C45 C 0.3965(3) 0.3995(3) 0.7569(3) 0.0371(13) Uani 1 1 d .
H45A H 0.3585 0.3657 0.7494 0.056 Uiso 1 1 calc GR
H45B H 0.4180 0.4009 0.8073 0.056 Uiso 1 1 calc GR
H45C H 0.4292 0.3833 0.7298 0.056 Uiso 1 1 calc GR
C46 C 0.3080(2) 0.3655(3) 0.4834(2) 0.0211(9) Uani 1 1 d .
H46 H 0.2857 0.3787 0.4338 0.025 Uiso 1 1 calc R
C47 C 0.3849(2) 0.3521(3) 0.4869(3) 0.0282(10) Uani 1 1 d .
H47A H 0.4056 0.3971 0.4753 0.042 Uiso 1 1 calc GR
H47B H 0.3900 0.3144 0.4529 0.042 Uiso 1 1 calc GR
H47C H 0.4069 0.3365 0.5346 0.042 Uiso 1 1 calc GR
C48 C 0.2760(2) 0.2937(3) 0.5035(3) 0.0284(10) Uani 1 1 d .
H48A H 0.2978 0.2799 0.5519 0.043 Uiso 1 1 calc GR
H48B H 0.2824 0.2551 0.4709 0.043 Uiso 1 1 calc GR
H48C H 0.2279 0.3011 0.5005 0.043 Uiso 1 1 calc GR
C49 C 0.2640(2) 0.5996(2) 0.3486(2) 0.0191(9) Uani 1 1 d .
C50 C 0.2167(2) 0.6578(3) 0.3265(3) 0.0238(10) Uani 1 1 d .
C51 C 0.2381(3) 0.7308(3) 0.3422(3) 0.0315(11) Uani 1 1 d .
H51 H 0.2070 0.7688 0.3267 0.038 Uiso 1 1 calc R
C52 C 0.3033(3) 0.7487(3) 0.3797(4) 0.0380(13) Uani 1 1 d .
C53 C 0.3494(2) 0.6920(3) 0.3993(3) 0.0327(12) Uani 1 1 d .
H53 H 0.3941 0.7033 0.4228 0.039 Uiso 1 1 calc R
C54 C 0.3316(2) 0.6179(3) 0.3852(3) 0.0233(10) Uani 1 1 d .
C55 C 0.1417(2) 0.6461(3) 0.2902(3) 0.0261(10) Uani 1 1 d .
H55 H 0.1348 0.5932 0.2797 0.031 Uiso 1 1 calc R
C56 C 0.1218(3) 0.6883(3) 0.2187(3) 0.0335(12) Uani 1 1 d .
H56A H 0.1290 0.7403 0.2275 0.050 Uiso 1 1 calc GR
H56B H 0.0743 0.6795 0.1974 0.050 Uiso 1 1 calc GR
H56C H 0.1495 0.6716 0.1865 0.050 Uiso 1 1 calc GR
C57 C 0.0953(2) 0.6682(3) 0.3405(3) 0.0263(10) Uani 1 1 d .
H57A H 0.1050 0.6375 0.3828 0.039 Uiso 1 1 calc GR
H57B H 0.0482 0.6621 0.3162 0.039 Uiso 1 1 calc GR
H57C H 0.1036 0.7190 0.3545 0.039 Uiso 1 1 calc GR
C58 C 0.3226(3) 0.8287(3) 0.4042(4) 0.0525(18) Uani 1 1 d .
H58 H 0.3718 0.8295 0.4262 0.063 Uiso 1 1 calc R
C59 C 0.3107(6) 0.8800(4) 0.3460(5) 0.083(3) Uani 1 1 d .
H59A H 0.3397 0.8681 0.3134 0.124 Uiso 1 1 calc GR
H59B H 0.3209 0.9292 0.3645 0.124 Uiso 1 1 calc GR
H59C H 0.2635 0.8774 0.3209 0.124 Uiso 1 1 calc GR
C60 C 0.2847(4) 0.8540(4) 0.4608(5) 0.072(2) Uani 1 1 d .
H60A H 0.2362 0.8477 0.4428 0.108 Uiso 1 1 calc GR
H60B H 0.2944 0.9053 0.4716 0.108 Uiso 1 1 calc GR
H60C H 0.2993 0.8251 0.5038 0.108 Uiso 1 1 calc GR
C61 C 0.3865(2) 0.5606(3) 0.4127(3) 0.0269(10) Uani 1 1 d .
H61 H 0.3652 0.5116 0.4038 0.032 Uiso 1 1 calc R
C62 C 0.4442(3) 0.5649(3) 0.3717(3) 0.0346(12) Uani 1 1 d .
H62A H 0.4260 0.5559 0.3214 0.052 Uiso 1 1 calc GR
H62B H 0.4784 0.5284 0.3903 0.052 Uiso 1 1 calc GR
H62C H 0.4646 0.6132 0.3778 0.052 Uiso 1 1 calc GR
C63 C 0.4152(3) 0.5678(3) 0.4939(3) 0.0321(11) Uani 1 1 d .
H63A H 0.4386 0.6142 0.5039 0.048 Uiso 1 1 calc GR
H63B H 0.4468 0.5281 0.5100 0.048 Uiso 1 1 calc GR
H63C H 0.3783 0.5655 0.5188 0.048 Uiso 1 1 calc GR
N1 N 0.15415(18) 0.3706(2) 0.33815(18) 0.0181(7) Uani 1 1 d .
P1 P 0.18632(5) 0.48932(6) 0.42331(6) 0.0171(2) Uani 1 1 d .
P2 P 0.23926(5) 0.50020(6) 0.33556(6) 0.0173(2) Uani 1 1 d .
Th1 Th 0.17392(2) 0.39237(2) 0.22905(2) 0.01651(6) Uani 1 1 d .
C70 C 0.3623(5) 0.4078(6) 0.9813(5) 0.100(4) Uani 1 1 d .
H70A H 0.3615 0.3871 0.9345 0.150 Uiso 1 1 calc GR
H70B H 0.3350 0.4519 0.9760 0.150 Uiso 1 1 calc GR
H70C H 0.3440 0.3725 1.0099 0.150 Uiso 1 1 calc GR
C71 C 0.4346(5) 0.4261(7) 1.0177(5) 0.105(4) Uani 1 1 d .
H71A H 0.4361 0.4385 1.0678 0.126 Uiso 1 1 calc R
H71B H 0.4631 0.3827 1.0171 0.126 Uiso 1 1 calc R
C72 C 0.4634(4) 0.4891(5) 0.9827(4) 0.076(3) Uani 1 1 d .
H72A H 0.4341 0.5318 0.9830 0.091 Uiso 1 1 calc R
H72B H 0.4614 0.4762 0.9327 0.091 Uiso 1 1 calc R

loop_
_atom_site_aniso_label
_atom_site_aniso_U_11
_atom_site_aniso_U_22
_atom_site_aniso_U_33
_atom_site_aniso_U_23
_atom_site_aniso_U_13
_atom_site_aniso_U_12
C64 0.088(7) 0.130(10) 0.070(6) 0.040(6) 0.007(5) -0.016(7)
C65 0.147(11) 0.053(5) 0.100(8) 0.028(5) 0.011(7) 0.005(6)
C66 0.095(7) 0.087(7) 0.072(6) 0.012(5) -0.003(5) 0.037(6)
C67 0.070(5) 0.094(7) 0.073(6) 0.008(5) -0.003(4) -0.014(5)
C68 0.150(10) 0.061(6) 0.072(6) -0.010(5) 0.031(6) -0.020(6)
C69 0.106(8) 0.101(8) 0.054(5) -0.006(5) 0.013(5) 0.031(6)
C1 0.018(2) 0.022(2) 0.020(2) -0.0010(18) 0.0030(17) 0.0011(18)
C2 0.021(2) 0.022(2) 0.023(2) 0.0000(18) 0.0064(17) 0.0026(18)
C3 0.021(2) 0.029(2) 0.018(2) 0.0012(19) 0.0025(17) 0.0008(19)
C4 0.018(2) 0.031(3) 0.017(2) -0.0037(18) 0.0004(17) 0.0019(18)
C5 0.020(2) 0.023(2) 0.019(2) -0.0006(18) 0.0045(17) -0.0023(18)
C6 0.016(2) 0.022(2) 0.022(2) -0.0008(18) 0.0045(16) -0.0006(18)
C7 0.021(2) 0.044(3) 0.028(2) -0.008(2) 0.0003(19) 0.005(2)
C8 0.028(2) 0.023(2) 0.031(2) -0.004(2) 0.012(2) -0.005(2)
C9 0.023(2) 0.022(2) 0.021(2) -0.0025(18) 0.0064(17) 0.0008(19)
C10 0.025(2) 0.032(3) 0.022(2) 0.006(2) 0.0074(19) 0.003(2)
C11 0.025(2) 0.041(3) 0.032(3) 0.005(2) 0.008(2) 0.001(2)
C12 0.032(3) 0.040(3) 0.030(3) 0.012(2) 0.010(2) 0.006(2)
C13 0.040(3) 0.043(3) 0.028(3) 0.004(2) 0.014(2) 0.006(3)
C14 0.0145(19) 0.019(2) 0.032(2) -0.0050(19) 0.0071(17) -0.0019(18)
C15 0.0133(19) 0.024(2) 0.025(2) -0.0033(18) 0.0013(17) -0.0017(18)
C16 0.016(2) 0.017(2) 0.032(2) -0.0047(18) 0.0062(17) 0.0002(17)
C17 0.018(2) 0.020(2) 0.031(2) -0.0049(19) 0.0052(18) -0.0010(18)
C18 0.021(2) 0.023(2) 0.028(2) -0.0036(19) 0.0101(18) -0.0017(19)
C19 0.018(2) 0.023(2) 0.032(2) -0.003(2) 0.0085(18) -0.0021(19)
C20 0.022(2) 0.031(3) 0.049(3) -0.005(2) 0.015(2) -0.001(2)
C21 0.023(2) 0.027(3) 0.042(3) 0.003(2) 0.006(2) -0.003(2)
C22 0.019(2) 0.033(3) 0.039(3) 0.002(2) 0.004(2) -0.002(2)
C23 0.018(2) 0.018(2) 0.035(3) -0.002(2) 0.0049(18) 0.0008(18)
C24 0.021(2) 0.031(3) 0.038(3) 0.003(2) 0.004(2) -0.004(2)
C25 0.020(2) 0.022(2) 0.035(3) 0.000(2) 0.0060(19) -0.0053(19)
C26 0.035(3) 0.021(3) 0.055(4) -0.007(2) 0.018(3) 0.000(2)
C27 0.0106(18) 0.019(2) 0.028(2) 0.0038(18) 0.0011(17) 0.0003(16)
C28 0.0152(19) 0.023(2) 0.020(2) 0.0079(18) 0.0006(16) 0.0019(18)
C29 0.022(2) 0.022(2) 0.023(2) 0.0039(18) 0.0029(17) 0.0009(19)
C30 0.021(2) 0.027(3) 0.030(2) 0.010(2) 0.0002(18) -0.007(2)
C31 0.022(2) 0.042(3) 0.030(3) 0.012(2) 0.010(2) -0.003(2)
C32 0.029(3) 0.036(3) 0.028(3) -0.002(2) 0.011(2) -0.006(2)
C33 0.023(2) 0.033(3) 0.024(2) -0.001(2) 0.0076(18) -0.005(2)
C34 0.0145(19) 0.022(2) 0.023(2) 0.0006(18) 0.0046(16) -0.0033(17)
C35 0.020(2) 0.021(2) 0.024(2) -0.0006(18) 0.0074(17) -0.0038(18)
C36 0.018(2) 0.025(2) 0.025(2) -0.0014(19) 0.0070(17) -0.0032(18)
C37 0.0155(19) 0.027(2) 0.020(2) 0.0012(18) 0.0028(16) -0.0054(18)
C38 0.017(2) 0.025(2) 0.024(2) 0.0004(19) 0.0029(17) 0.0003(18)
C39 0.017(2) 0.022(2) 0.021(2) 0.0019(18) 0.0051(16) -0.0047(18)
C40 0.024(2) 0.030(3) 0.018(2) -0.0061(19) 0.0043(18) 0.006(2)
C41 0.045(3) 0.026(3) 0.048(3) 0.003(2) 0.008(3) 0.006(3)
C42 0.043(3) 0.062(4) 0.028(3) 0.005(3) 0.013(2) 0.025(3)
C43 0.018(2) 0.034(3) 0.023(2) -0.003(2) 0.0027(17) 0.000(2)
C44 0.024(2) 0.050(3) 0.031(3) -0.007(2) 0.001(2) -0.010(2)
C45 0.042(3) 0.040(3) 0.024(3) -0.001(2) -0.005(2) 0.003(3)
C46 0.017(2) 0.022(2) 0.023(2) 0.0029(18) 0.0020(17) 0.0019(18)
C47 0.026(2) 0.029(3) 0.030(3) 0.004(2) 0.006(2) 0.005(2)
C48 0.027(2) 0.023(2) 0.033(3) 0.002(2) 0.000(2) -0.001(2)
C49 0.018(2) 0.013(2) 0.027(2) 0.0010(17) 0.0069(18) -0.0005(17)
C50 0.019(2) 0.019(2) 0.034(3) 0.0016(19) 0.0098(19) -0.0002(18)
C51 0.025(2) 0.018(2) 0.054(3) 0.003(2) 0.014(2) 0.004(2)
C52 0.025(2) 0.018(2) 0.072(4) -0.004(3) 0.013(3) -0.002(2)
C53 0.018(2) 0.024(3) 0.057(3) -0.008(2) 0.008(2) -0.002(2)
C54 0.020(2) 0.020(2) 0.031(2) -0.0012(19) 0.0076(19) -0.0014(18)
C55 0.023(2) 0.019(2) 0.035(3) 0.000(2) 0.002(2) 0.0028(19)
C56 0.039(3) 0.029(3) 0.031(3) -0.001(2) 0.003(2) 0.010(2)
C57 0.017(2) 0.025(2) 0.036(3) 0.003(2) 0.0020(19) 0.0050(19)
C58 0.034(3) 0.023(3) 0.099(5) -0.010(3) 0.012(3) -0.007(3)
C59 0.136(9) 0.054(5) 0.064(5) -0.007(4) 0.036(6) -0.035(5)
C60 0.050(4) 0.043(4) 0.120(7) -0.041(4) 0.014(4) -0.005(3)
C61 0.018(2) 0.024(2) 0.036(3) -0.005(2) 0.0008(19) 0.0004(19)
C62 0.025(2) 0.045(3) 0.032(3) -0.006(2) 0.001(2) 0.008(2)
C63 0.024(2) 0.037(3) 0.035(3) -0.001(2) 0.007(2) -0.002(2)
N1 0.0200(17) 0.0198(18) 0.0154(17) 0.0018(14) 0.0059(14) -0.0016(15)
P1 0.0156(5) 0.0184(5) 0.0173(5) 0.0007(4) 0.0034(4) -0.0006(4)
P2 0.0163(5) 0.0166(5) 0.0196(5) 0.0008(4) 0.0052(4) -0.0003(4)
Th1 0.01453(8) 0.01700(9) 0.01831(9) -0.00159(5) 0.00423(6) 0.00042(5)
C70 0.089(7) 0.128(9) 0.078(6) 0.002(6) 0.009(5) -0.068(7)
C71 0.093(7) 0.163(10) 0.059(5) 0.003(6) 0.015(5) -0.077(8)
C72 0.068(5) 0.098(7) 0.062(5) -0.012(5) 0.016(4) -0.039(5)

loop_
_atom_type_symbol
_atom_type_description
_atom_type_scat_dispersion_real
_atom_type_scat_dispersion_imag
_atom_type_scat_source
C C 0.0181 0.0091 'International Tables Vol C Tables 4.2.6.8 and 6.1.1.4'
H H 0.0000 0.0000 'International Tables Vol C Tables 4.2.6.8 and 6.1.1.4'
N N 0.0311 0.0180 'International Tables Vol C Tables 4.2.6.8 and 6.1.1.4'
P P 0.2955 0.4335 'International Tables Vol C Tables 4.2.6.8 and 6.1.1.4'
Th Th -4.1491 12.3296 'International Tables Vol C Tables 4.2.6.8 and 6.1.1.4'

loop_
_geom_angle_atom_site_label_1
_geom_angle_atom_site_label_2
_geom_angle_atom_site_label_3
_geom_angle
_geom_angle_site_symmetry_1
_geom_angle_site_symmetry_3
C65 C64 H64 120.0 . .
C65 C64 C69 120.0 . .
C69 C64 H64 120.0 . .
C64 C65 H65 120.0 . .
C66 C65 C64 120.0 . .
C66 C65 H65 120.0 . .
C65 C66 H66 120.0 . .
C65 C66 C67 120.0 . .
C67 C66 H66 120.0 . .
C66 C67 H67 120.0 . .
C68 C67 C66 120.0 . .
C68 C67 H67 120.0 . .
C67 C68 H68 120.0 . .
C67 C68 C69 120.0 . .
C69 C68 H68 120.0 . .
C64 C69 H69 120.0 . .
C68 C69 C64 120.0 . .
C68 C69 H69 120.0 . .
C2 C1 C6 126.9(4) . .
C2 C1 Th1 74.8(2) . .
C5 C1 C2 106.6(4) . .
C5 C1 C6 125.8(4) . .
C5 C1 Th1 73.7(2) . .
C6 C1 Th1 124.3(3) . .
C1 C2 H2 125.1 . .
C1 C2 C3 109.8(4) . .
C1 C2 Th1 76.3(3) . .
C3 C2 H2 125.1 . .
C3 C2 Th1 76.7(3) . .
Th1 C2 H2 113.9 . .
C2 C3 C10 126.4(4) . .
C2 C3 Th1 74.4(2) . .
C4 C3 C2 106.8(4) . .
C4 C3 C10 126.8(4) . .
C4 C3 Th1 74.3(3) . .
C10 C3 Th1 117.1(3) . .
C3 C4 H4 125.9 . .
C3 C4 C5 108.2(4) . .
C3 C4 Th1 76.9(3) . .
C5 C4 H4 125.9 . .
C5 C4 Th1 74.4(2) . .
Th1 C4 H4 115.0 . .
C1 C5 C4 108.5(4) . .
C1 C5 H5 125.8 . .
C1 C5 Th1 77.3(2) . .
C4 C5 H5 125.8 . .
C4 C5 Th1 76.1(2) . .
Th1 C5 H5 113.1 . .
C1 C6 C7 107.7(4) . .
C1 C6 C8 111.0(4) . .
C1 C6 C9 111.7(4) . .
C8 C6 C7 108.3(4) . .
C8 C6 C9 109.5(4) . .
C9 C6 C7 108.5(4) . .
C6 C7 H7A 109.5 . .
C6 C7 H7B 109.5 . .
C6 C7 H7C 109.5 . .
H7A C7 H7B 109.5 . .
H7A C7 H7C 109.5 . .
H7B C7 H7C 109.5 . .
C6 C8 H8A 109.5 . .
C6 C8 H8B 109.5 . .
C6 C8 H8C 109.5 . .
H8A C8 H8B 109.5 . .
H8A C8 H8C 109.5 . .
H8B C8 H8C 109.5 . .
C6 C9 H9A 109.5 . .
C6 C9 H9B 109.5 . .
C6 C9 H9C 109.5 . .
H9A C9 H9B 109.5 . .
H9A C9 H9C 109.5 . .
H9B C9 H9C 109.5 . .
C3 C10 C11 108.3(4) . .
C3 C10 C12 109.7(4) . .
C3 C10 C13 110.9(4) . .
C12 C10 C11 110.2(4) . .
C12 C10 C13 109.4(4) . .
C13 C10 C11 108.4(4) . .
C10 C11 H11A 109.5 . .
C10 C11 H11B 109.5 . .
C10 C11 H11C 109.5 . .
H11A C11 H11B 109.5 . .
H11A C11 H11C 109.5 . .
H11B C11 H11C 109.5 . .
C10 C12 H12A 109.5 . .
C10 C12 H12B 109.5 . .
C10 C12 H12C 109.5 . .
H12A C12 H12B 109.5 . .
H12A C12 H12C 109.5 . .
H12B C12 H12C 109.5 . .
C10 C13 H13A 109.5 . .
C10 C13 H13B 109.5 . .
C10 C13 H13C 109.5 . .
H13A C13 H13B 109.5 . .
H13A C13 H13C 109.5 . .
H13B C13 H13C 109.5 . .
C15 C14 C18 106.9(4) . .
C15 C14 C19 127.2(4) . .
C15 C14 Th1 75.4(2) . .
C18 C14 C19 124.8(4) . .
C18 C14 Th1 72.9(2) . .
C19 C14 Th1 126.4(3) . .
C14 C15 H15 124.9 . .
C14 C15 C16 110.1(4) . .
C14 C15 Th1 76.0(3) . .
C16 C15 H15 124.9 . .
C16 C15 Th1 76.2(3) . .
Th1 C15 H15 114.7 . .
C15 C16 C17 105.9(4) . .
C15 C16 C23 128.2(4) . .
C15 C16 Th1 75.0(3) . .
C17 C16 C23 125.6(4) . .
C17 C16 Th1 72.3(3) . .
C23 C16 Th1 122.8(3) . .
C16 C17 H17 125.6 . .
C16 C17 Th1 78.4(3) . .
C18 C17 C16 108.7(4) . .
C18 C17 H17 125.6 . .
C18 C17 Th1 75.5(3) . .
Th1 C17 H17 112.7 . .
C14 C18 H18 125.9 . .
C14 C18 Th1 78.0(3) . .
C17 C18 C14 108.3(4) . .
C17 C18 H18 125.9 . .
C17 C18 Th1 75.1(3) . .
Th1 C18 H18 113.4 . .
C14 C19 C20 108.0(4) . .
C14 C19 C21 112.0(4) . .
C14 C19 C22 110.7(4) . .
C20 C19 C21 109.2(4) . .
C20 C19 C22 108.7(4) . .
C21 C19 C22 108.2(4) . .
C19 C20 H20A 109.5 . .
C19 C20 H20B 109.5 . .
C19 C20 H20C 109.5 . .
H20A C20 H20B 109.5 . .
H20A C20 H20C 109.5 . .
H20B C20 H20C 109.5 . .
C19 C21 H21A 109.5 . .
C19 C21 H21B 109.5 . .
C19 C21 H21C 109.5 . .
H21A C21 H21B 109.5 . .
H21A C21 H21C 109.5 . .
H21B C21 H21C 109.5 . .
C19 C22 H22A 109.5 . .
C19 C22 H22B 109.5 . .
C19 C22 H22C 109.5 . .
H22A C22 H22B 109.5 . .
H22A C22 H22C 109.5 . .
H22B C22 H22C 109.5 . .
C16 C23 C24 110.8(4) . .
C16 C23 C25 112.5(4) . .
C16 C23 C26 107.1(4) . .
C24 C23 C25 109.0(4) . .
C24 C23 C26 109.1(4) . .
C25 C23 C26 108.2(4) . .
C23 C24 H24A 109.5 . .
C23 C24 H24B 109.5 . .
C23 C24 H24C 109.5 . .
H24A C24 H24B 109.5 . .
H24A C24 H24C 109.5 . .
H24B C24 H24C 109.5 . .
C23 C25 H25A 109.5 . .
C23 C25 H25B 109.5 . .
C23 C25 H25C 109.5 . .
H25A C25 H25B 109.5 . .
H25A C25 H25C 109.5 . .
H25B C25 H25C 109.5 . .
C23 C26 H26A 109.5 . .
C23 C26 H26B 109.5 . .
C23 C26 H26C 109.5 . .
H26A C26 H26B 109.5 . .
H26A C26 H26C 109.5 . .
H26B C26 H26C 109.5 . .
C28 C27 P1 118.6(3) . .
N1 C27 C28 123.2(4) . .
N1 C27 P1 116.9(3) . .
C29 C28 C27 119.1(4) . .
C33 C28 C27 122.1(4) . .
C33 C28 C29 118.7(4) . .
C28 C29 H29 119.9 . .
C30 C29 C28 120.2(5) . .
C30 C29 H29 119.9 . .
C29 C30 H30 120.0 . .
C31 C30 C29 120.0(5) . .
C31 C30 H30 120.0 . .
C30 C31 H31 119.6 . .
C30 C31 C32 120.7(5) . .
C32 C31 H31 119.6 . .
C31 C32 H32 120.4 . .
C33 C32 C31 119.2(5) . .
C33 C32 H32 120.4 . .
C28 C33 C32 121.0(5) . .
C28 C33 H33 119.5 . .
C32 C33 H33 119.5 . .
C35 C34 P1 116.2(3) . .
C39 C34 C35 119.1(4) . .
C39 C34 P1 124.7(3) . .
C34 C35 C40 123.9(4) . .
C36 C35 C34 118.7(4) . .
C36 C35 C40 117.4(4) . .
C35 C36 H36 118.6 . .
C37 C36 C35 122.7(4) . .
C37 C36 H36 118.6 . .
C36 C37 C43 120.1(4) . .
C38 C37 C36 117.8(4) . .
C38 C37 C43 122.1(4) . .
C37 C38 H38 118.9 . .
C37 C38 C39 122.3(4) . .
C39 C38 H38 118.9 . .
C34 C39 C46 123.5(4) . .
C38 C39 C34 119.3(4) . .
C38 C39 C46 117.1(4) . .
C35 C40 H40 106.6 . .
C35 C40 C41 110.5(4) . .
C41 C40 H40 106.6 . .
C42 C40 C35 113.6(4) . .
C42 C40 H40 106.6 . .
C42 C40 C41 112.3(4) . .
C40 C41 H41A 109.5 . .
C40 C41 H41B 109.5 . .
C40 C41 H41C 109.5 . .
H41A C41 H41B 109.5 . .
H41A C41 H41C 109.5 . .
H41B C41 H41C 109.5 . .
C40 C42 H42A 109.5 . .
C40 C42 H42B 109.5 . .
C40 C42 H42C 109.5 . .
H42A C42 H42B 109.5 . .
H42A C42 H42C 109.5 . .
H42B C42 H42C 109.5 . .
C37 C43 H43 107.4 . .
C37 C43 C45 113.5(4) . .
C44 C43 C37 110.6(4) . .
C44 C43 H43 107.4 . .
C44 C43 C45 110.4(4) . .
C45 C43 H43 107.4 . .
C43 C44 H44A 109.5 . .
C43 C44 H44B 109.5 . .
C43 C44 H44C 109.5 . .
H44A C44 H44B 109.5 . .
H44A C44 H44C 109.5 . .
H44B C44 H44C 109.5 . .
C43 C45 H45A 109.5 . .
C43 C45 H45B 109.5 . .
C43 C45 H45C 109.5 . .
H45A C45 H45B 109.5 . .
H45A C45 H45C 109.5 . .
H45B C45 H45C 109.5 . .
C39 C46 H46 108.7 . .
C39 C46 C47 112.3(4) . .
C39 C46 C48 109.7(4) . .
C47 C46 H46 108.7 . .
C48 C46 H46 108.7 . .
C48 C46 C47 108.8(4) . .
C46 C47 H47A 109.5 . .
C46 C47 H47B 109.5 . .
C46 C47 H47C 109.5 . .
H47A C47 H47B 109.5 . .
H47A C47 H47C 109.5 . .
H47B C47 H47C 109.5 . .
C46 C48 H48A 109.5 . .
C46 C48 H48B 109.5 . .
C46 C48 H48C 109.5 . .
H48A C48 H48B 109.5 . .
H48A C48 H48C 109.5 . .
H48B C48 H48C 109.5 . .
C50 C49 C54 118.4(4) . .
C50 C49 P2 122.5(3) . .
C54 C49 P2 119.1(3) . .
C49 C50 C55 124.0(4) . .
C51 C50 C49 119.0(4) . .
C51 C50 C55 116.8(4) . .
C50 C51 H51 118.6 . .
C52 C51 C50 122.8(5) . .
C52 C51 H51 118.6 . .
C51 C52 C58 121.5(5) . .
C53 C52 C51 117.7(5) . .
C53 C52 C58 120.6(5) . .
C52 C53 H53 118.7 . .
C52 C53 C54 122.5(5) . .
C54 C53 H53 118.7 . .
C49 C54 C61 123.4(4) . .
C53 C54 C49 119.5(4) . .
C53 C54 C61 117.1(4) . .
C50 C55 H55 107.9 . .
C50 C55 C56 111.9(4) . .
C56 C55 H55 107.9 . .
C57 C55 C50 110.6(4) . .
C57 C55 H55 107.9 . .
C57 C55 C56 110.5(4) . .
C55 C56 H56A 109.5 . .
C55 C56 H56B 109.5 . .
C55 C56 H56C 109.5 . .
H56A C56 H56B 109.5 . .
H56A C56 H56C 109.5 . .
H56B C56 H56C 109.5 . .
C55 C57 H57A 109.5 . .
C55 C57 H57B 109.5 . .
C55 C57 H57C 109.5 . .
H57A C57 H57B 109.5 . .
H57A C57 H57C 109.5 . .
H57B C57 H57C 109.5 . .
C52 C58 H58 107.7 . .
C59 C58 C52 112.9(6) . .
C59 C58 H58 107.7 . .
C59 C58 C60 109.2(7) . .
C60 C58 C52 111.5(5) . .
C60 C58 H58 107.7 . .
C58 C59 H59A 109.5 . .
C58 C59 H59B 109.5 . .
C58 C59 H59C 109.5 . .
H59A C59 H59B 109.5 . .
H59A C59 H59C 109.5 . .
H59B C59 H59C 109.5 . .
C58 C60 H60A 109.5 . .
C58 C60 H60B 109.5 . .
C58 C60 H60C 109.5 . .
H60A C60 H60B 109.5 . .
H60A C60 H60C 109.5 . .
H60B C60 H60C 109.5 . .
C54 C61 H61 107.7 . .
C54 C61 C62 111.0(4) . .
C54 C61 C63 111.9(4) . .
C62 C61 H61 107.7 . .
C62 C61 C63 110.5(4) . .
C63 C61 H61 107.7 . .
C61 C62 H62A 109.5 . .
C61 C62 H62B 109.5 . .
C61 C62 H62C 109.5 . .
H62A C62 H62B 109.5 . .
H62A C62 H62C 109.5 . .
H62B C62 H62C 109.5 . .
C61 C63 H63A 109.5 . .
C61 C63 H63B 109.5 . .
C61 C63 H63C 109.5 . .
H63A C63 H63B 109.5 . .
H63A C63 H63C 109.5 . .
H63B C63 H63C 109.5 . .
C27 N1 Th1 147.5(3) . .
C27 P1 C34 108.0(2) . .
C27 P1 P2 97.58(16) . .
C34 P1 P2 113.49(14) . .
C49 P2 P1 98.30(15) . .
C49 P2 Th1 143.53(15) . .
P1 P2 Th1 104.71(5) . .
C1 Th1 C3 48.00(13) . .
C1 Th1 C14 154.37(13) . .
C1 Th1 C15 146.96(13) . .
C1 Th1 C16 118.70(13) . .
C1 Th1 P2 109.31(9) . .
C2 Th1 C1 28.88(13) . .
C2 Th1 C3 28.94(12) . .
C2 Th1 C14 143.71(13) . .
C2 Th1 C15 165.71(13) . .
C2 Th1 C16 140.32(13) . .
C2 Th1 P2 95.19(10) . .
C3 Th1 C14 115.73(13) . .
C3 Th1 C16 122.36(13) . .
C3 Th1 P2 110.39(10) . .
C4 Th1 C1 48.04(13) . .
C4 Th1 C2 47.45(13) . .
C4 Th1 C3 28.76(13) . .
C4 Th1 C14 107.40(13) . .
C4 Th1 C15 118.36(13) . .
C4 Th1 C16 95.70(13) . .
C4 Th1 P2 138.99(10) . .
C5 Th1 C1 29.00(13) . .
C5 Th1 C2 47.56(13) . .
C5 Th1 C3 48.00(13) . .
C5 Th1 C4 29.45(13) . .
C5 Th1 C14 126.12(13) . .
C5 Th1 C15 122.12(13) . .
C5 Th1 C16 93.54(13) . .
C5 Th1 P2 138.25(10) . .
C14 Th1 C16 47.76(12) . .
C14 Th1 P2 94.72(9) . .
C15 Th1 C3 138.08(13) . .
C15 Th1 C14 28.53(13) . .
C15 Th1 C16 28.78(12) . .
C15 Th1 P2 97.59(9) . .
C16 Th1 P2 124.13(9) . .
C17 Th1 C1 108.50(13) . .
C17 Th1 C2 118.36(13) . .
C17 Th1 C3 94.58(14) . .
C17 Th1 C4 70.91(13) . .
C17 Th1 C5 79.53(13) . .
C17 Th1 C14 47.99(13) . .
C17 Th1 C15 47.53(13) . .
C17 Th1 C16 29.21(13) . .
C17 Th1 C18 29.36(13) . .
C17 Th1 P2 142.18(9) . .
C18 Th1 C1 125.54(13) . .
C18 Th1 C2 119.87(13) . .
C18 Th1 C3 91.00(14) . .
C18 Th1 C4 78.42(13) . .
C18 Th1 C5 98.59(13) . .
C18 Th1 C14 29.07(13) . .
C18 Th1 C15 47.44(14) . .
C18 Th1 C16 48.15(13) . .
C18 Th1 P2 119.29(9) . .
N1 Th1 C1 88.53(13) . .
N1 Th1 C2 106.52(13) . .
N1 Th1 C3 134.66(13) . .
N1 Th1 C4 131.11(13) . .
N1 Th1 C5 101.69(13) . .
N1 Th1 C14 109.52(13) . .
N1 Th1 C15 84.38(13) . .
N1 Th1 C16 86.38(13) . .
N1 Th1 C17 114.18(14) . .
N1 Th1 C18 131.07(14) . .
N1 Th1 P2 67.35(10) . .
H70A C70 H70B 109.5 . .
H70A C70 H70C 109.5 . .
H70B C70 H70C 109.5 . .
C71 C70 H70A 109.5 . .
C71 C70 H70B 109.5 . .
C71 C70 H70C 109.5 . .
C70 C71 H71A 109.0 . .
C70 C71 H71B 109.0 . .
H71A C71 H71B 107.8 . .
C72 C71 C70 112.8(9) . .
C72 C71 H71A 109.0 . .
C72 C71 H71B 109.0 . .
C71 C72 C72 115.7(10) . 3_667
C71 C72 H72A 108.4 . .
C71 C72 H72B 108.4 . .
C72 C72 H72A 108.4 3_667 .
C72 C72 H72B 108.4 3_667 .
H72A C72 H72B 107.4 . .

loop_
_geom_bond_atom_site_label_1
_geom_bond_atom_site_label_2
_geom_bond_distance
_geom_bond_site_symmetry_2
C64 H64 0.9300 .
C64 C65 1.3900 .
C64 C69 1.3900 .
C65 H65 0.9300 .
C65 C66 1.3900 .
C66 H66 0.9300 .
C66 C67 1.3900 .
C67 H67 0.9300 .
C67 C68 1.3900 .
C68 H68 0.9300 .
C68 C69 1.3900 .
C69 H69 0.9300 .
C1 C2 1.414(6) .
C1 C5 1.414(6) .
C1 C6 1.515(6) .
C1 Th1 2.845(4) .
C2 H2 0.9300 .
C2 C3 1.420(6) .
C2 Th1 2.825(4) .
C3 C4 1.410(6) .
C3 C10 1.522(6) .
C3 Th1 2.855(4) .
C4 H4 0.9300 .
C4 C5 1.429(6) .
C4 Th1 2.821(4) .
C5 H5 0.9300 .
C5 Th1 2.799(4) .
C6 C7 1.541(6) .
C6 C8 1.526(6) .
C6 C9 1.531(6) .
C7 H7A 0.9600 .
C7 H7B 0.9600 .
C7 H7C 0.9600 .
C8 H8A 0.9600 .
C8 H8B 0.9600 .
C8 H8C 0.9600 .
C9 H9A 0.9600 .
C9 H9B 0.9600 .
C9 H9C 0.9600 .
C10 C11 1.540(7) .
C10 C12 1.529(7) .
C10 C13 1.532(7) .
C11 H11A 0.9600 .
C11 H11B 0.9600 .
C11 H11C 0.9600 .
C12 H12A 0.9600 .
C12 H12B 0.9600 .
C12 H12C 0.9600 .
C13 H13A 0.9600 .
C13 H13B 0.9600 .
C13 H13C 0.9600 .
C14 C15 1.405(6) .
C14 C18 1.418(6) .
C14 C19 1.522(6) .
C14 Th1 2.856(4) .
C15 H15 0.9300 .
C15 C16 1.419(6) .
C15 Th1 2.848(4) .
C16 C17 1.427(6) .
C16 C23 1.514(6) .
C16 Th1 2.864(4) .
C17 H17 0.9300 .
C17 C18 1.413(6) .
C17 Th1 2.786(4) .
C18 H18 0.9300 .
C18 Th1 2.791(4) .
C19 C20 1.530(6) .
C19 C21 1.531(7) .
C19 C22 1.534(7) .
C20 H20A 0.9600 .
C20 H20B 0.9600 .
C20 H20C 0.9600 .
C21 H21A 0.9600 .
C21 H21B 0.9600 .
C21 H21C 0.9600 .
C22 H22A 0.9600 .
C22 H22B 0.9600 .
C22 H22C 0.9600 .
C23 C24 1.522(7) .
C23 C25 1.527(6) .
C23 C26 1.549(6) .
C24 H24A 0.9600 .
C24 H24B 0.9600 .
C24 H24C 0.9600 .
C25 H25A 0.9600 .
C25 H25B 0.9600 .
C25 H25C 0.9600 .
C26 H26A 0.9600 .
C26 H26B 0.9600 .
C26 H26C 0.9600 .
C27 C28 1.494(6) .
C27 N1 1.282(6) .
C27 P1 1.844(4) .
C28 C29 1.403(6) .
C28 C33 1.389(7) .
C29 H29 0.9300 .
C29 C30 1.396(6) .
C30 H30 0.9300 .
C30 C31 1.371(7) .
C31 H31 0.9300 .
C31 C32 1.394(7) .
C32 H32 0.9300 .
C32 C33 1.392(7) .
C33 H33 0.9300 .
C34 C35 1.421(6) .
C34 C39 1.415(6) .
C34 P1 1.855(4) .
C35 C36 1.394(6) .
C35 C40 1.528(6) .
C36 H36 0.9300 .
C36 C37 1.392(6) .
C37 C38 1.382(6) .
C37 C43 1.527(6) .
C38 H38 0.9300 .
C38 C39 1.398(6) .
C39 C46 1.520(6) .
C40 H40 0.9800 .
C40 C41 1.530(7) .
C40 C42 1.510(7) .
C41 H41A 0.9600 .
C41 H41B 0.9600 .
C41 H41C 0.9600 .
C42 H42A 0.9600 .
C42 H42B 0.9600 .
C42 H42C 0.9600 .
C43 H43 0.9800 .
C43 C44 1.526(7) .
C43 C45 1.531(7) .
C44 H44A 0.9600 .
C44 H44B 0.9600 .
C44 H44C 0.9600 .
C45 H45A 0.9600 .
C45 H45B 0.9600 .
C45 H45C 0.9600 .
C46 H46 0.9800 .
C46 C47 1.541(6) .
C46 C48 1.530(6) .
C47 H47A 0.9600 .
C47 H47B 0.9600 .
C47 H47C 0.9600 .
C48 H48A 0.9600 .
C48 H48B 0.9600 .
C48 H48C 0.9600 .
C49 C50 1.414(6) .
C49 C54 1.418(6) .
C49 P2 1.866(4) .
C50 C51 1.399(7) .
C50 C55 1.522(6) .
C51 H51 0.9300 .
C51 C52 1.379(7) .
C52 C53 1.375(7) .
C52 C58 1.542(7) .
C53 H53 0.9300 .
C53 C54 1.396(6) .
C54 C61 1.515(6) .
C55 H55 0.9800 .
C55 C56 1.532(7) .
C55 C57 1.521(7) .
C56 H56A 0.9600 .
C56 H56B 0.9600 .
C56 H56C 0.9600 .
C57 H57A 0.9600 .
C57 H57B 0.9600 .
C57 H57C 0.9600 .
C58 H58 0.9800 .
C58 C59 1.423(10) .
C58 C60 1.514(10) .
C59 H59A 0.9600 .
C59 H59B 0.9600 .
C59 H59C 0.9600 .
C60 H60A 0.9600 .
C60 H60B 0.9600 .
C60 H60C 0.9600 .
C61 H61 0.9800 .
C61 C62 1.527(7) .
C61 C63 1.529(7) .
C62 H62A 0.9600 .
C62 H62B 0.9600 .
C62 H62C 0.9600 .
C63 H63A 0.9600 .
C63 H63B 0.9600 .
C63 H63C 0.9600 .
N1 Th1 2.227(3) .
P1 P2 2.1677(15) .
P2 Th1 2.9059(11) .
C70 H70A 0.9600 .
C70 H70B 0.9600 .
C70 H70C 0.9600 .
C70 C71 1.496(12) .
C71 H71A 0.9700 .
C71 H71B 0.9700 .
C71 C72 1.495(12) .
C72 C72 1.520(14) 3_667
C72 H72A 0.9700 .
C72 H72B 0.9700 .

loop_
_geom_torsion_atom_site_label_1
_geom_torsion_atom_site_label_2
_geom_torsion_atom_site_label_3
_geom_torsion_atom_site_label_4
_geom_torsion
_geom_torsion_site_symmetry_4
C64 C65 C66 C67 0.0 .
C65 C64 C69 C68 0.0 .
C65 C66 C67 C68 0.0 .
C66 C67 C68 C69 0.0 .
C67 C68 C69 C64 0.0 .
C69 C64 C65 C66 0.0 .
C1 C2 C3 C4 -2.2(5) .
C1 C2 C3 C10 177.6(4) .
C1 C2 C3 Th1 -69.9(3) .
C2 C1 C5 C4 -2.4(5) .
C2 C1 C5 Th1 68.1(3) .
C2 C1 C6 C7 85.4(5) .
C2 C1 C6 C8 -156.2(4) .
C2 C1 C6 C9 -33.7(6) .
C2 C3 C4 C5 0.6(5) .
C2 C3 C4 Th1 -67.8(3) .
C2 C3 C10 C11 66.3(6) .
C2 C3 C10 C12 -54.0(6) .
C2 C3 C10 C13 -174.9(4) .
C3 C4 C5 C1 1.1(5) .
C3 C4 C5 Th1 -70.2(3) .
C4 C3 C10 C11 -114.0(5) .
C4 C3 C10 C12 125.7(5) .
C4 C3 C10 C13 4.8(6) .
C5 C1 C2 C3 2.8(5) .
C5 C1 C2 Th1 -67.3(3) .
C5 C1 C6 C7 -83.8(5) .
C5 C1 C6 C8 34.6(6) .
C5 C1 C6 C9 157.1(4) .
C6 C1 C2 C3 -168.1(4) .
C6 C1 C2 Th1 121.7(4) .
C6 C1 C5 C4 168.7(4) .
C6 C1 C5 Th1 -120.8(4) .
C10 C3 C4 C5 -179.1(4) .
C10 C3 C4 Th1 112.4(4) .
C14 C15 C16 C17 -3.0(5) .
C14 C15 C16 C23 170.5(4) .
C14 C15 C16 Th1 -69.3(3) .
C15 C14 C18 C17 -1.3(5) .
C15 C14 C18 Th1 68.4(3) .
C15 C14 C19 C20 100.2(5) .
C15 C14 C19 C21 -139.6(5) .
C15 C14 C19 C22 -18.7(7) .
C15 C16 C17 C18 2.1(5) .
C15 C16 C17 Th1 -68.1(3) .
C15 C16 C23 C24 10.8(6) .
C15 C16 C23 C25 133.1(5) .
C15 C16 C23 C26 -108.1(5) .
C16 C17 C18 C14 -0.5(5) .
C16 C17 C18 Th1 -72.2(3) .
C17 C16 C23 C24 -176.9(4) .
C17 C16 C23 C25 -54.6(6) .
C17 C16 C23 C26 64.2(6) .
C18 C14 C15 C16 2.7(5) .
C18 C14 C15 Th1 -66.7(3) .
C18 C14 C19 C20 -66.3(6) .
C18 C14 C19 C21 54.0(6) .
C18 C14 C19 C22 174.8(4) .
C19 C14 C15 C16 -165.7(4) .
C19 C14 C15 Th1 124.9(5) .
C19 C14 C18 C17 167.4(4) .
C19 C14 C18 Th1 -122.9(4) .
C23 C16 C17 C18 -171.6(4) .
C23 C16 C17 Th1 118.2(4) .
C27 C28 C29 C30 -176.5(4) .
C27 C28 C33 C32 176.7(4) .
C28 C27 N1 Th1 148.8(4) .
C28 C27 P1 C34 65.7(4) .
C28 C27 P1 P2 -176.6(3) .
C28 C29 C30 C31 -0.5(7) .
C29 C28 C33 C32 -1.1(7) .
C29 C30 C31 C32 -0.7(7) .
C30 C31 C32 C33 1.0(8) .
C31 C32 C33 C28 -0.1(8) .
C33 C28 C29 C30 1.4(6) .
C34 C35 C36 C37 -1.6(7) .
C34 C35 C40 C41 -95.9(5) .
C34 C35 C40 C42 136.8(5) .
C34 C39 C46 C47 136.9(4) .
C34 C39 C46 C48 -102.0(5) .
C35 C34 C39 C38 1.7(6) .
C35 C34 C39 C46 178.2(4) .
C35 C34 P1 C27 -130.6(3) .
C35 C34 P1 P2 122.4(3) .
C35 C36 C37 C38 1.7(7) .
C35 C36 C37 C43 -177.5(4) .
C36 C35 C40 C41 84.2(5) .
C36 C35 C40 C42 -43.1(6) .
C36 C37 C38 C39 -0.1(7) .
C36 C37 C43 C44 -81.7(5) .
C36 C37 C43 C45 153.6(5) .
C37 C38 C39 C34 -1.6(7) .
C37 C38 C39 C46 -178.3(4) .
C38 C37 C43 C44 99.1(5) .
C38 C37 C43 C45 -25.6(6) .
C38 C39 C46 C47 -46.5(5) .
C38 C39 C46 C48 74.6(5) .
C39 C34 C35 C36 -0.1(6) .
C39 C34 C35 C40 180.0(4) .
C39 C34 P1 C27 48.9(4) .
C39 C34 P1 P2 -58.1(4) .
C40 C35 C36 C37 178.3(4) .
C43 C37 C38 C39 179.1(4) .
C49 C50 C51 C52 -1.2(8) .
C49 C50 C55 C56 -126.1(5) .
C49 C50 C55 C57 110.3(5) .
C49 C54 C61 C62 113.4(5) .
C49 C54 C61 C63 -122.6(5) .
C50 C49 C54 C53 0.9(7) .
C50 C49 C54 C61 179.0(4) .
C50 C49 P2 P1 -77.1(4) .
C50 C49 P2 Th1 51.9(5) .
C50 C51 C52 C53 2.9(9) .
C50 C51 C52 C58 -172.5(6) .
C51 C50 C55 C56 57.8(6) .
C51 C50 C55 C57 -65.8(6) .
C51 C52 C53 C54 -2.7(9) .
C51 C52 C58 C59 -56.8(9) .
C51 C52 C58 C60 66.5(9) .
C52 C53 C54 C49 0.9(8) .
C52 C53 C54 C61 -177.3(5) .
C53 C52 C58 C59 128.0(8) .
C53 C52 C58 C60 -108.7(7) .
C53 C54 C61 C62 -68.5(6) .
C53 C54 C61 C63 55.5(6) .
C54 C49 C50 C51 -0.8(7) .
C54 C49 C50 C55 -176.8(4) .
C54 C49 P2 P1 99.7(4) .
C54 C49 P2 Th1 -131.3(3) .
C55 C50 C51 C52 175.1(5) .
C58 C52 C53 C54 172.7(6) .
N1 C27 C28 C29 20.6(6) .
N1 C27 C28 C33 -157.3(4) .
N1 C27 P1 C34 -126.9(3) .
N1 C27 P1 P2 -9.2(3) .
P1 C27 C28 C29 -172.9(3) .
P1 C27 C28 C33 9.3(6) .
P1 C27 N1 Th1 -18.0(7) .
P1 C34 C35 C36 179.4(3) .
P1 C34 C35 C40 -0.5(6) .
P1 C34 C39 C38 -177.8(3) .
P1 C34 C39 C46 -1.3(6) .
P2 C49 C50 C51 176.0(4) .
P2 C49 C50 C55 0.1(7) .
P2 C49 C54 C53 -176.0(4) .
P2 C49 C54 C61 2.0(6) .
Th1 C1 C2 C3 70.2(3) .
Th1 C1 C5 C4 -70.5(3) .
Th1 C1 C6 C7 -178.0(3) .
Th1 C1 C6 C8 -59.6(5) .
Th1 C1 C6 C9 62.9(5) .
Th1 C2 C3 C4 67.8(3) .
Th1 C2 C3 C10 -112.5(4) .
Th1 C3 C4 C5 68.5(3) .
Th1 C3 C10 C11 -23.8(5) .
Th1 C3 C10 C12 -144.1(3) .
Th1 C3 C10 C13 95.0(4) .
Th1 C4 C5 C1 71.3(3) .
Th1 C14 C15 C16 69.4(3) .
Th1 C14 C18 C17 -69.7(3) .
Th1 C14 C19 C20 -160.2(3) .
Th1 C14 C19 C21 -40.0(5) .
Th1 C14 C19 C22 80.9(5) .
Th1 C15 C16 C17 66.2(3) .
Th1 C15 C16 C23 -120.2(5) .
Th1 C16 C17 C18 70.2(3) .
Th1 C16 C23 C24 -85.8(4) .
Th1 C16 C23 C25 36.5(5) .
Th1 C16 C23 C26 155.3(3) .
Th1 C17 C18 C14 71.7(3) .
C70 C71 C72 C72 179.7(11) 3_667
